data_1542830
loop_
_publ_author_name
'Brooks, Lee'
'Brunelli, Michela'
'Pattison, Philip'
'Jones, Graeme R.'
'Fitch, Andrew'

_publ_section_title
;
 Crystal structures of eight mono-methyl alkanes (C~26~--C~32~) <i>via</i>
 single-crystal and powder diffraction and DFT-D optimization
;
_journal_issue 5
_journal_name_full IUCrJ
_journal_page_first 490
_journal_page_last 497
_journal_paper_doi 10.1107/S2052252515010271
_journal_volume 2
_journal_year 2015
_chemical_absolute_configuration S
_chemical_formula_moiety 'C26 H54'
_chemical_formula_sum 'C26 H54'
_chemical_formula_weight 366.71
_chemical_name_systematic
;
(<i>S</i>)-9-methylpentacosane
;
_space_group_IT_number 4
_symmetry_cell_setting monoclinic
_symmetry_space_group_name_Hall 'P 2yb'
_symmetry_space_group_name_H-M 'P 1 21 1'
_cell_angle_alpha 90
_cell_angle_beta 105.6247(15)
_cell_angle_gamma 90
_cell_formula_units_Z 2
_cell_length_a 21.44393(75)
_cell_length_b 4.937406(76)
_cell_length_c 12.34557(40)
_cell_measurement_temperature 80
_cell_volume 1258.81(6)
_diffrn_ambient_temperature 80
_diffrn_radiation_monochromator 'Si 111'
_diffrn_radiation_type 'Synchrotron ID31 at ESRF'
_diffrn_radiation_wavelength 0.80025
_exptl_crystal_colour white
_exptl_crystal_density_diffrn 0.967
_exptl_crystal_description powder
_cod_data_source_file lc5062.cif
_cod_data_source_block 9MeC25H51
_cod_original_cell_volume 1258.815(64)
_cod_original_sg_symbol_H-M P21
_cod_database_code 1542830
_publcif_datablock.id {9fb0a388-eec5-44ab-b47c-7077ee28c2b9}

loop_
_symmetry_equiv_pos_as_xyz
'-x, y+1/2, -z'
'x, y, z'

loop_
_atom_site_label
_atom_site_type_symbol
_atom_site_fract_x
_atom_site_fract_y
_atom_site_fract_z
_atom_site_occupancy
_atom_site_B_iso_or_equiv
C1 C 0.4879285 0.7600484 1.354144 1 0.951(41)
C2 C 0.5335132 0.6217834 1.296098 1 0.951(41)
C3 C 0.5349341 0.7578141 1.185819 1 0.951(41)
C4 C 0.582326 0.6257922 1.129678 1 0.951(41)
C5 C 0.5851287 0.7530856 1.018773 1 0.951(41)
C6 C 0.6377536 0.6280511 0.9727328 1 0.951(41)
C7 C 0.6439911 0.7526428 0.8631861 1 0.951(41)
C8 C 0.6986739 0.6257462 0.8226699 1 0.951(41)
C9 C 0.7105451 0.7494152 0.7159525 1 0.951(41)
C10 C 0.7727197 0.63149 0.6954477 1 0.951(41)
C11 C 0.792294 0.7576399 0.5968331 1 0.951(41)
C12 C 0.8522829 0.6336811 0.5726598 1 0.951(41)
C13 C 0.8662147 0.7532585 0.4677519 1 0.951(41)
C14 C 0.924219 0.6299445 0.436786 1 0.951(41)
C15 C 0.9364104 0.7521896 0.3309049 1 0.951(41)
C16 C 0.9943005 0.6290804 0.2995197 1 0.951(41)
C17 C 1.007855 0.753324 0.1951288 1 0.951(41)
C18 C 1.066335 0.6293934 0.1656714 1 0.951(41)
C19 C 1.08095 0.7542237 0.0623546 1 0.951(41)
C20 C 1.138933 0.6274674 0.03214712 1 0.951(41)
C21 C 1.152399 0.7509025 -0.07249542 1 0.951(41)
C22 C 1.209026 0.6211341 -0.1058818 1 0.951(41)
C23 C 1.220887 0.7413603 -0.2123473 1 0.951(41)
C24 C 1.277144 0.6103838 -0.2465701 1 0.951(41)
C25 C 1.289175 0.7283786 -0.353125 1 0.951(41)
C26 C 0.6525024 0.7126692 0.6131463 1 0.951(41)
H11 H 0.4875536 0.6592251 1.433188 1 0.951(41)
H12 H 0.4379298 0.7616426 1.300217 1 0.951(41)
H13 H 0.5021991 0.9720284 1.374359 1 0.951(41)
H21 H 0.5193608 0.4077772 1.279508 1 0.951(41)
H22 H 0.5828831 0.6171651 1.353076 1 0.951(41)
H31 H 0.5478583 0.9732628 1.202014 1 0.951(41)
H32 H 0.4858063 0.7561486 1.128073 1 0.951(41)
H41 H 0.5704726 0.4089052 1.116075 1 0.951(41)
H42 H 0.6310648 0.6321244 1.188447 1 0.951(41)
H51 H 0.5938977 0.9728696 1.030589 1 0.951(41)
H52 H 0.5377686 0.7335592 0.9565065 1 0.951(41)
H61 H 0.6284772 0.4086821 0.9600845 1 0.951(41)
H62 H 0.6846002 0.6443482 1.037035 1 0.951(41)
H71 H 0.6526944 0.9724282 0.8751721 1 0.951(41)
H72 H 0.5974383 0.7324915 0.7987066 1 0.951(41)
H81 H 0.6893739 0.4065798 0.8090093 1 0.951(41)
H82 H 0.7438491 0.641066 0.8910599 1 0.951(41)
H91 H 0.7182979 0.9694236 0.7309981 1 0.951(41)
H101 H 0.765999 0.411056 0.6813076 1 0.951(41)
H102 H 0.8126134 0.6544139 0.7726515 1 0.951(41)
H111 H 0.8002125 0.9768348 0.6120434 1 0.951(41)
H112 H 0.7520108 0.7410026 0.520063 1 0.951(41)
H121 H 0.8454748 0.4128452 0.5617288 1 0.951(41)
H122 H 0.8945814 0.6606055 0.6456768 1 0.951(41)
H131 H 0.8736154 0.9738801 0.4791761 1 0.951(41)
H132 H 0.8228965 0.7295958 0.3961938 1 0.951(41)
H141 H 0.9168105 0.4095255 0.4250244 1 0.951(41)
H142 H 0.9678794 0.6536 0.5075768 1 0.951(41)
H151 H 0.943786 0.9726094 0.3427517 1 0.951(41)
H152 H 0.8926709 0.7287384 0.2602003 1 0.951(41)
H161 H 0.9864755 0.4092767 0.2863327 1 0.951(41)
H162 H 1.037708 0.6495006 0.3710741 1 0.951(41)
H171 H 1.015486 0.9733339 0.2079825 1 0.951(41)
H172 H 0.9647358 0.7316825 0.1230609 1 0.951(41)
H181 H 1.058429 0.4097938 0.1519799 1 0.951(41)
H182 H 1.109254 0.6488113 0.2382489 1 0.951(41)
H191 H 1.089468 0.9736086 0.07637008 1 0.951(41)
H192 H 1.037875 0.7368345 -0.01004972 1 0.951(41)
H201 H 1.130464 0.4080817 0.01872138 1 0.951(41)
H202 H 1.182333 0.646065 0.1039541 1 0.951(41)
H211 H 1.161713 0.9698661 -0.0587509 1 0.951(41)
H212 H 1.108469 0.735354 -0.1432763 1 0.951(41)
H221 H 1.200049 0.4015567 -0.1181148 1 0.951(41)
H222 H 1.253315 0.6395106 -0.0357826 1 0.951(41)
H231 H 1.230156 0.9607293 -0.2000365 1 0.951(41)
H232 H 1.176402 0.7240007 -0.2819353 1 0.951(41)
H241 H 1.267979 0.3910131 -0.2579549 1 0.951(41)
H242 H 1.32128 0.6291684 -0.1765518 1 0.951(41)
H251 H 1.247214 0.7000296 -0.4260657 1 0.951(41)
H252 H 1.331216 0.6337468 -0.3728366 1 0.951(41)
H253 H 1.298825 0.9471306 -0.3447898 1 0.951(41)
H261 H 0.646066 0.4978963 0.5886212 1 0.951(41)
H262 H 0.6584538 0.82675 0.5402315 1 0.951(41)
H263 H 0.6073119 0.7828559 0.6291171 1 0.951(41)

loop_
_geom_bond_atom_site_label_1
_geom_bond_atom_site_label_2
_geom_bond_distance
_ccdc_geom_bond_type
C1 C2 1.521 S
C1 H11 1.097 S
C1 H12 1.099 S
C1 H13 1.100 S
C2 C3 1.526 S
C2 H21 1.103 S
C2 H22 1.101 S
C3 C4 1.522 S
C3 H31 1.104 S
C3 H32 1.102 S
C4 C5 1.523 S
C4 H41 1.104 S
C4 H42 1.100 S
C5 C6 1.524 S
C5 H51 1.104 S
C5 H52 1.101 S
C6 C7 1.524 S
C6 H61 1.104 S
C6 H62 1.102 S
C7 C8 1.527 S
C7 H71 1.104 S
C7 H72 1.101 S
C8 C9 1.534 S
C8 H81 1.105 S
C8 H82 1.103 S
C9 C10 1.536 S
C9 C26 1.531 S
C9 H91 1.107 S
C10 C11 1.524 S
C10 H101 1.105 S
C10 H102 1.102 S
C11 C12 1.524 S
C11 H111 1.104 S
C11 H112 1.100 S
C12 C13 1.525 S
C12 H121 1.104 S
C12 H122 1.101 S
C13 C14 1.522 S
C13 H131 1.104 S
C13 H132 1.102 S
C14 C15 1.525 S
C14 H141 1.104 S
C14 H142 1.101 S
C15 C16 1.523 S
C15 H151 1.104 S
C15 H152 1.102 S
C16 C17 1.524 S
C16 H161 1.104 S
C16 H162 1.102 S
C17 C18 1.525 S
C17 H171 1.104 S
C17 H172 1.102 S
C18 C19 1.523 S
C18 H181 1.104 S
C18 H182 1.102 S
C19 C20 1.525 S
C19 H191 1.104 S
C19 H192 1.102 S
C20 C21 1.524 S
C20 H201 1.104 S
C20 H202 1.103 S
C21 C22 1.524 S
C21 H211 1.104 S
C21 H212 1.102 S
C22 C23 1.526 S
C22 H221 1.104 S
C22 H222 1.103 S
C23 C24 1.525 S
C23 H231 1.104 S
C23 H232 1.102 S
C24 C25 1.523 S
C24 H241 1.103 S
C24 H242 1.100 S
C25 H251 1.097 S
C25 H252 1.099 S
C25 H253 1.099 S
C26 H261 1.102 S
C26 H262 1.098 S
C26 H263 1.096 S
